data_4505208
loop_
_publ_author_name
'Awaleh, Mohamed Osman'
'Badia, Antonella'
'Brisse, Fran\,cois'

_publ_section_title
;
 Silver Coodination Polymers with Flexible Ligands. Syntheses, Crystal
 Structures, and Effect of the Counteranion and the Solvent on the
 Structure of Complexes [AgL1X]\\infty of the Bis(Phenylthio)methane
 LigandL1with Silver(I) Salts, X = ClO4-, BF4-, CF3COO-, CF3SO3-,
 CF3CF2CF2COO-, and-OOCCF2CF2COO-
;
_journal_issue 5
_journal_name_full 'Crystal Growth &amp; Design'
_journal_page_first 1897
_journal_paper_doi 10.1021/cg050180u
_journal_volume 5
_journal_year 2005
_chemical_compound_source 'Synthesized by the authors. See text'
_chemical_formula_moiety 'C13 H12 Ag Cl O4 S2'
_chemical_formula_sum 'C13 H12 Ag Cl O4 S2'
_chemical_formula_weight 439.67
_chemical_name_systematic
; 
 ? 
;
_space_group_IT_number 14
_symmetry_cell_setting monoclinic
_symmetry_space_group_name_Hall '-P 2yn'
_symmetry_space_group_name_H-M 'P 1 21/n 1'
_atom_sites_solution_hydrogens geom
_atom_sites_solution_primary direct
_atom_sites_solution_secondary difmap
_audit_creation_method SHELXL-97
_cell_angle_alpha 90.00
_cell_angle_beta 96.6710(10)
_cell_angle_gamma 90.00
_cell_formula_units_Z 4
_cell_length_a 9.32420(10)
_cell_length_b 11.1757(2)
_cell_length_c 14.5623(2)
_cell_measurement_reflns_used 4856
_cell_measurement_temperature 223(2)
_cell_measurement_theta_max 72.79
_cell_measurement_theta_min 3.06
_cell_volume 1507.18(4)
_computing_cell_refinement 'SMART (Bruker, 1999)'
_computing_data_collection 'SMART (Bruker, 1999)'
_computing_data_reduction 'SAINT (Bruker, 1999)'
_computing_molecular_graphics 'SHELXTL (Bruker, 1997)'
_computing_publication_material 'UdMX (local program)'
_computing_structure_refinement 'SHELXL97 (Sheldrick, 1997)'
_computing_structure_solution 'SHELXS97 (Sheldrick, 1997)'
_diffrn_ambient_temperature 223(2)
_diffrn_detector_area_resol_mean 5.5
_diffrn_measured_fraction_theta_full 0.979
_diffrn_measured_fraction_theta_max 0.979
_diffrn_measurement_device_type 'Bruker AXS Smart 2K/Platform'
_diffrn_measurement_method \w
_diffrn_radiation_monochromator graphite
_diffrn_radiation_source 'Sealed Tube'
_diffrn_radiation_type CuK\a
_diffrn_radiation_wavelength 1.54178
_diffrn_reflns_av_R_equivalents 0.042
_diffrn_reflns_av_sigmaI/netI 0.0287
_diffrn_reflns_limit_h_max 11
_diffrn_reflns_limit_h_min -11
_diffrn_reflns_limit_k_max 11
_diffrn_reflns_limit_k_min -13
_diffrn_reflns_limit_l_max 17
_diffrn_reflns_limit_l_min -17
_diffrn_reflns_number 12205
_diffrn_reflns_theta_full 72.84
_diffrn_reflns_theta_max 72.84
_diffrn_reflns_theta_min 5.00
_diffrn_standards_decay_% 0.29
_diffrn_standards_number 144
_exptl_absorpt_coefficient_mu 15.067
_exptl_absorpt_correction_T_max 0.300
_exptl_absorpt_correction_T_min 0.072
_exptl_absorpt_correction_type multi-scan
_exptl_absorpt_process_details 'Sadabs (Sheldrick,1996)'
_exptl_crystal_colour Colourless
_exptl_crystal_density_diffrn 1.938
_exptl_crystal_density_method 'not measured'
_exptl_crystal_description block
_exptl_crystal_F_000 872
_exptl_crystal_size_max 0.28
_exptl_crystal_size_mid 0.14
_exptl_crystal_size_min 0.08
_refine_diff_density_max 0.663
_refine_diff_density_min -0.619
_refine_diff_density_rms 0.109
_refine_ls_extinction_method none
_refine_ls_goodness_of_fit_ref 1.006
_refine_ls_hydrogen_treatment constr
_refine_ls_matrix_type full
_refine_ls_number_parameters 190
_refine_ls_number_reflns 2936
_refine_ls_number_restraints 0
_refine_ls_restrained_S_all 1.006
_refine_ls_R_factor_all 0.0347
_refine_ls_R_factor_gt 0.0323
_refine_ls_shift/su_max 0.001
_refine_ls_shift/su_mean 0.000
_refine_ls_structure_factor_coef Fsqd
_refine_ls_weighting_details 'calc w=1/[\s^2^(Fo^2^)+(0.0647P)^2^] where P=(Fo^2^+2Fc^2^)/3'
_refine_ls_weighting_scheme calc
_refine_ls_wR_factor_gt 0.0847
_refine_ls_wR_factor_ref 0.0862
_reflns_number_gt 2679
_reflns_number_total 2936
_reflns_threshold_expression I>2\s(I)
_cod_data_source_file cg050180usi20050425_041923.cif
_cod_data_source_block Complex1
_cod_depositor_comments
;
The following automatic conversions were performed:

'_symmetry_cell_setting' value 'Monoclinic' changed to 'monoclinic'
according to /home/saulius/struct/CIF-dictionaries/cif_core.dic
dictionary named 'cif_core.dic' version 2.4.1 from
2010-06-29.

'_geom_bond_publ_flag' value 'Y' changed to 'y'
according to /home/saulius/struct/CIF-dictionaries/cif_core.dic
dictionary named 'cif_core.dic' version 2.4.1 from 2010-06-29 (24
times).

'_geom_angle_publ_flag' value 'Y' changed to 'y' according
to /home/saulius/struct/CIF-dictionaries/cif_core.dic dictionary
named 'cif_core.dic' version 2.4.1 from 2010-06-29 (33 times).

Automatic conversion script
Id: cif_fix_values 1715 2011-07-08 13:25:40Z adriana 
;
_cod_original_sg_symbol_H-M P21/n
_cod_database_code 4505208

loop_
_symmetry_equiv_pos_as_xyz
'x, y, z'
'-x+1/2, y+1/2, -z+1/2'
'-x, -y, -z'
'x-1/2, -y-1/2, z-1/2'

loop_
_atom_site_label
_atom_site_type_symbol
_atom_site_fract_x
_atom_site_fract_y
_atom_site_fract_z
_atom_site_U_iso_or_equiv
_atom_site_adp_type
_atom_site_occupancy
_atom_site_symmetry_multiplicity
_atom_site_calc_flag
_atom_site_refinement_flags
Ag Ag 0.84726(2) 0.407957(19) 0.331136(14) 0.03116(11) Uani 1 1 d .
Cl Cl 0.78803(7) 0.46943(7) 0.54756(4) 0.02904(17) Uani 1 1 d .
S1 S 1.01416(7) 0.26382(6) 0.26082(4) 0.02512(16) Uani 1 1 d .
S2 S 0.78236(7) 0.07264(6) 0.26340(5) 0.02479(16) Uani 1 1 d .
O1 O 0.8721(3) 0.3894(2) 0.49726(16) 0.0423(6) Uani 1 1 d .
O2 O 0.8759(2) 0.5117(2) 0.62859(15) 0.0363(5) Uani 1 1 d .
O3 O 0.6670(3) 0.4078(3) 0.5752(2) 0.0639(10) Uani 1 1 d .
O4 O 0.7410(4) 0.5672(3) 0.4891(2) 0.0662(9) Uani 1 1 d .
C1 C 1.0891(4) 0.1678(3) 0.4352(2) 0.0393(7) Uani 1 1 d .
H1 H 1.0104 0.2102 0.4539 0.047 Uiso 1 1 calc R
C2 C 1.1755(5) 0.0970(4) 0.4984(3) 0.0501(10) Uani 1 1 d .
H2 H 1.1556 0.0919 0.5601 0.060 Uiso 1 1 calc R
C3 C 1.2895(4) 0.0351(3) 0.4703(3) 0.0445(8) Uani 1 1 d .
H3 H 1.3481 -0.0117 0.5132 0.053 Uiso 1 1 calc R
C4 C 1.3194(3) 0.0408(3) 0.3798(3) 0.0412(8) Uani 1 1 d .
H4 H 1.3967 -0.0034 0.3611 0.049 Uiso 1 1 calc R
C5 C 1.2355(3) 0.1116(3) 0.3165(2) 0.0318(6) Uani 1 1 d .
H5 H 1.2562 0.1168 0.2549 0.038 Uiso 1 1 calc R
C6 C 1.1205(3) 0.1746(3) 0.34523(19) 0.0263(5) Uani 1 1 d .
C7 C 0.9071(3) 0.1498(3) 0.19688(19) 0.0257(6) Uani 1 1 d .
H7A H 0.9723 0.0907 0.1742 0.031 Uiso 1 1 calc R
H7B H 0.8520 0.1869 0.1429 0.031 Uiso 1 1 calc R
C8 C 0.6488(3) 0.1857(2) 0.26953(19) 0.0244(5) Uani 1 1 d .
C9 C 0.6317(3) 0.2358(3) 0.3553(2) 0.0288(6) Uani 1 1 d .
H9 H 0.6923 0.2127 0.4084 0.035 Uiso 1 1 calc R
C10 C 0.5241(4) 0.3202(3) 0.3613(2) 0.0348(7) Uani 1 1 d .
H10 H 0.5116 0.3544 0.4188 0.042 Uiso 1 1 calc R
C11 C 0.4353(3) 0.3542(3) 0.2832(2) 0.0354(7) Uani 1 1 d .
H11 H 0.3613 0.4102 0.2879 0.043 Uiso 1 1 calc R
C12 C 0.4552(4) 0.3059(3) 0.1978(2) 0.0362(7) Uani 1 1 d .
H12 H 0.3966 0.3315 0.1445 0.043 Uiso 1 1 calc R
C13 C 0.5608(3) 0.2203(3) 0.19061(19) 0.0288(6) Uani 1 1 d .
H13 H 0.5727 0.1861 0.1330 0.035 Uiso 1 1 calc R

loop_
_atom_site_aniso_label
_atom_site_aniso_U_11
_atom_site_aniso_U_22
_atom_site_aniso_U_33
_atom_site_aniso_U_23
_atom_site_aniso_U_13
_atom_site_aniso_U_12
Ag 0.03594(16) 0.03071(17) 0.02645(15) 0.00059(7) 0.00205(10) 0.00622(8)
Cl 0.0247(3) 0.0432(4) 0.0190(3) -0.0014(3) 0.0016(2) 0.0003(3)
S1 0.0255(3) 0.0258(4) 0.0236(3) -0.0015(2) 0.0008(2) -0.0014(2)
S2 0.0254(3) 0.0248(3) 0.0236(3) -0.0007(2) 0.0004(2) -0.0004(2)
O1 0.0425(13) 0.0579(16) 0.0262(11) -0.0126(10) 0.0034(10) 0.0087(11)
O2 0.0356(11) 0.0462(13) 0.0262(10) -0.0093(9) -0.0003(9) -0.0041(10)
O3 0.0416(15) 0.115(3) 0.0371(15) -0.0147(14) 0.0118(12) -0.0364(16)
O4 0.088(2) 0.070(2) 0.0379(15) 0.0127(13) -0.0054(15) 0.0299(18)
C1 0.0440(18) 0.047(2) 0.0270(15) 0.0014(13) 0.0033(13) 0.0134(15)
C2 0.061(3) 0.057(3) 0.0307(18) 0.0078(14) 0.0006(17) 0.0117(18)
C3 0.0423(19) 0.041(2) 0.047(2) 0.0058(15) -0.0110(15) 0.0046(14)
C4 0.0273(15) 0.0378(19) 0.057(2) -0.0002(15) -0.0011(14) 0.0052(13)
C5 0.0255(14) 0.0350(16) 0.0351(16) -0.0029(12) 0.0041(12) -0.0015(12)
C6 0.0242(13) 0.0272(15) 0.0268(13) -0.0010(11) 0.0004(10) -0.0009(11)
C7 0.0280(14) 0.0266(15) 0.0227(12) -0.0037(10) 0.0033(10) -0.0023(10)
C8 0.0250(13) 0.0223(14) 0.0258(13) -0.0011(10) 0.0023(10) -0.0015(10)
C9 0.0330(15) 0.0292(15) 0.0236(14) -0.0020(11) 0.0000(11) -0.0076(11)
C10 0.0364(16) 0.0337(17) 0.0356(16) -0.0085(12) 0.0100(12) -0.0058(12)
C11 0.0283(15) 0.0292(17) 0.0495(18) -0.0038(13) 0.0074(13) -0.0002(12)
C12 0.0317(15) 0.0389(19) 0.0367(16) 0.0034(13) -0.0015(12) 0.0034(13)
C13 0.0293(14) 0.0321(16) 0.0242(14) -0.0037(11) 0.0000(11) -0.0015(12)

loop_
_atom_type_symbol
_atom_type_description
_atom_type_scat_dispersion_real
_atom_type_scat_dispersion_imag
_atom_type_scat_source
C C 0.0181 0.0091 'International Tables Vol C Tables 4.2.6.8 and 6.1.1.4'
H H 0.0000 0.0000 'International Tables Vol C Tables 4.2.6.8 and 6.1.1.4'
O O 0.0492 0.0322 'International Tables Vol C Tables 4.2.6.8 and 6.1.1.4'
S S 0.3331 0.5567 'International Tables Vol C Tables 4.2.6.8 and 6.1.1.4'
Cl Cl 0.3639 0.7018 'International Tables Vol C Tables 4.2.6.8 and 6.1.1.4'
Ag Ag 0.1306 4.2820 'International Tables Vol C Tables 4.2.6.8 and 6.1.1.4'

loop_
_geom_angle_atom_site_label_1
_geom_angle_atom_site_label_2
_geom_angle_atom_site_label_3
_geom_angle_site_symmetry_1
_geom_angle_site_symmetry_3
_geom_angle
_geom_angle_publ_flag
O1 AG S2 . 2_655 126.47(6) y
O1 AG S1 . . 111.00(6) y
S2 AG S1 2_655 . 121.38(2) y
O3 CL O4 . . 110.1(2) y
O3 CL O2 . . 108.82(15) y
O4 CL O2 . . 110.23(18) y
O3 CL O1 . . 109.87(19) y
O4 CL O1 . . 108.63(18) y
O2 CL O1 . . 109.23(14) y
C6 S1 C7 . . 100.93(13) y
C6 S1 AG . . 113.16(10) y
C7 S1 AG . . 109.12(9) y
C8 S2 C7 . . 100.63(13) y
C8 S2 AG . 2_645 104.56(9) y
C7 S2 AG . 2_645 110.57(9) y
CL O1 AG . . 117.46(14) y
C6 C1 C2 . . 119.2(3) y
C6 C1 H1 . . 120.4 ?
C2 C1 H1 . . 120.4 ?
C3 C2 C1 . . 119.9(4) y
C3 C2 H2 . . 120.1 ?
C1 C2 H2 . . 120.1 ?
C2 C3 C4 . . 120.8(3) y
C2 C3 H3 . . 119.6 ?
C4 C3 H3 . . 119.6 ?
C3 C4 C5 . . 120.1(3) y
C3 C4 H4 . . 120 ?
C5 C4 H4 . . 120 ?
C4 C5 C6 . . 119.0(3) y
C4 C5 H5 . . 120.5 ?
C6 C5 H5 . . 120.5 ?
C1 C6 C5 . . 121.0(3) y
C1 C6 S1 . . 121.5(2) y
C5 C6 S1 . . 117.5(2) y
S1 C7 S2 . . 114.16(14) y
S1 C7 H7A . . 108.7 ?
S2 C7 H7A . . 108.7 ?
S1 C7 H7B . . 108.7 ?
S2 C7 H7B . . 108.7 ?
H7A C7 H7B . . 107.6 ?
C13 C8 C9 . . 120.8(3) y
C13 C8 S2 . . 120.3(2) y
C9 C8 S2 . . 118.9(2) y
C10 C9 C8 . . 119.2(3) y
C10 C9 H9 . . 120.4 ?
C8 C9 H9 . . 120.4 ?
C11 C10 C9 . . 120.3(3) y
C11 C10 H10 . . 119.9 ?
C9 C10 H10 . . 119.9 ?
C10 C11 C12 . . 120.1(3) y
C10 C11 H11 . . 120 ?
C12 C11 H11 . . 120 ?
C13 C12 C11 . . 120.4(3) y
C13 C12 H12 . . 119.8 ?
C11 C12 H12 . . 119.8 ?
C12 C13 C8 . . 119.1(3) y
C12 C13 H13 . . 120.4 ?
C8 C13 H13 . . 120.4 ?

loop_
_geom_bond_atom_site_label_1
_geom_bond_atom_site_label_2
_geom_bond_site_symmetry_2
_geom_bond_distance
_geom_bond_publ_flag
Ag O1 . 2.412(2) y
Ag S2 2_655 2.5212(7) y
Ag S1 . 2.5368(7) y
Cl O3 . 1.420(3) y
Cl O4 . 1.423(3) y
Cl O2 . 1.436(2) y
Cl O1 . 1.444(2) y
S1 C6 . 1.790(3) y
S1 C7 . 1.809(3) y
S2 C8 . 1.784(3) y
S2 C7 . 1.815(3) y
S2 Ag 2_645 2.5212(7) y
C1 C6 . 1.378(4) y
C1 C2 . 1.396(5) y
C1 H1 . 0.94 ?
C2 C3 . 1.370(6) y
C2 H2 . 0.94 ?
C3 C4 . 1.379(5) y
C3 H3 . 0.94 ?
C4 C5 . 1.386(4) y
C4 H4 . 0.94 ?
C5 C6 . 1.388(4) y
C5 H5 . 0.94 ?
C7 H7a . 0.98 ?
C7 H7b . 0.98 ?
C8 C13 . 1.387(4) y
C8 C9 . 1.394(4) y
C9 C10 . 1.387(5) y
C9 H9 . 0.94 ?
C10 C11 . 1.380(5) y
C10 H10 . 0.94 ?
C11 C12 . 1.387(5) y
C11 H11 . 0.94 ?
C12 C13 . 1.386(4) y
C12 H12 . 0.94 ?
C13 H13 . 0.94 ?

loop_
_geom_torsion_atom_site_label_1
_geom_torsion_atom_site_label_2
_geom_torsion_atom_site_label_3
_geom_torsion_atom_site_label_4
_geom_torsion_site_symmetry_1
_geom_torsion
O1 AG S1 C6 . -0.14(13)
S2 AG S1 C6 2_655 168.36(10)
O1 AG S1 C7 . 111.36(12)
S2 AG S1 C7 2_655 -80.14(10)
O3 CL O1 AG . 102.6(2)
O4 CL O1 AG . -17.8(2)
O2 CL O1 AG . -138.06(15)
S2 AG O1 CL 2_655 9.7(2)
S1 AG O1 CL . 177.51(14)
C6 C1 C2 C3 . -0.3(6)
C1 C2 C3 C4 . -0.7(6)
C2 C3 C4 C5 . 1.3(6)
C3 C4 C5 C6 . -1.0(5)
C2 C1 C6 C5 . 0.6(5)
C2 C1 C6 S1 . -179.9(3)
C4 C5 C6 C1 . 0.0(5)
C4 C5 C6 S1 . -179.4(2)
C7 S1 C6 C1 . -102.8(3)
AG S1 C6 C1 . 13.6(3)
C7 S1 C6 C5 . 76.6(3)
AG S1 C6 C5 . -166.9(2)
C6 S1 C7 S2 . 65.59(18)
AG S1 C7 S2 . -53.81(17)
C8 S2 C7 S1 . 73.55(17)
AG S2 C7 S1 2_645 -176.35(11)
C7 S2 C8 C13 . 68.3(3)
AG S2 C8 C13 2_645 -46.4(2)
C7 S2 C8 C9 . -113.6(2)
AG S2 C8 C9 2_645 131.6(2)
C13 C8 C9 C10 . 0.7(4)
S2 C8 C9 C10 . -177.3(2)
C8 C9 C10 C11 . -0.1(5)
C9 C10 C11 C12 . -1.3(5)
C10 C11 C12 C13 . 2.2(5)
C11 C12 C13 C8 . -1.6(5)
C9 C8 C13 C12 . 0.1(4)
S2 C8 C13 C12 . 178.2(2)
